data_4128646
loop_
_publ_author_name
'Frentzel-Beyme, Louis'
'Klo\&s, Marvin'
'Kolodzeiski, Pascal'
'Pallach, Roman'
'Henke, Sebastian'

_publ_section_title
;
 Meltable Mixed-Linker Zeolitic Imidazolate Frameworks and Their
 Microporous Glasses: From Melting Point Engineering to Selective
 Hydrocarbon Sorption.
;
_journal_issue 31
_journal_name_full 'Journal of the American Chemical Society'
_journal_page_first 12362
_journal_page_last 12371
_journal_paper_doi 10.1021/jacs.9b05558
_journal_volume 141
_journal_year 2019
_chemical_formula_moiety '0.06(C99.2 H91.2 N64 Zn16), 0.5(C3 H7 N O)'
_chemical_formula_sum 'C7.7 H9.2 N4.5 O0.5 Zn'
_chemical_formula_weight 238.17
_space_group_crystal_system orthorhombic
_space_group_IT_number 61
_space_group_name_Hall '-P 2ac 2ab'
_space_group_name_H-M_alt 'P b c a'
_atom_sites_solution_hydrogens geom
_audit_creation_date 2018-06-15
_audit_creation_method
;
Olex2 1.2
(compiled 2018.05.29 svn.r3510 for OlexSys, GUI svn.r5506)
;
_cell_angle_alpha 90
_cell_angle_beta 90
_cell_angle_gamma 90
_cell_formula_units_Z 16
_cell_length_a 15.4872(7)
_cell_length_b 15.0774(11)
_cell_length_c 18.3105(8)
_cell_measurement_reflns_used 5220
_cell_measurement_temperature 100.0(2)
_cell_measurement_theta_max 29.6810
_cell_measurement_theta_min 2.6190
_cell_volume 4275.6(4)
_computing_cell_refinement 'CrysAlisPro 1.171.38.43 (Rigaku OD, 2015)'
_computing_data_collection 'CrysAlisPro 1.171.38.43 (Rigaku OD, 2015)'
_computing_data_reduction 'CrysAlisPro 1.171.38.43 (Rigaku OD, 2015)'
_computing_molecular_graphics 'Olex2 (Dolomanov et al., 2009)'
_computing_publication_material 'Olex2 (Dolomanov et al., 2009)'
_computing_structure_refinement 'ShelXL (Sheldrick, 2015)'
_diffrn_ambient_environment N~2~
_diffrn_ambient_temperature 100.0(2)
_diffrn_detector 'CCD plate'
_diffrn_detector_area_resol_mean 16.0560
_diffrn_detector_type Sapphire3
_diffrn_measured_fraction_theta_full 0.999
_diffrn_measured_fraction_theta_max 0.984
_diffrn_measurement_details
;
List of Runs (angles in degrees, time in seconds):

  # Type    Start    End  Width  t~exp~   \w     \q     \k     \f   Frames
--------------------------------------------------------------------------
  1  \w     -9.00  85.00   1.00   10.00    --   20.78  77.00 -90.00   94
  2  \w    -89.00 -14.00   1.00   10.00    --  -22.19 -38.00   0.00   75
  3  \w    -99.00 -40.00   1.00   10.00    --  -22.19 179.00 120.00   59
;
_diffrn_measurement_device 'four-circle diffractometer'
_diffrn_measurement_device_type 'Xcalibur, Sapphire3'
_diffrn_measurement_method '\w scans'
_diffrn_orient_matrix_type 'CrysAlisPro convention (1999,Acta A55,543-557)'
_diffrn_orient_matrix_UB_11 -0.0451720000
_diffrn_orient_matrix_UB_12 0.0058473000
_diffrn_orient_matrix_UB_13 -0.0037574000
_diffrn_orient_matrix_UB_21 -0.0054142000
_diffrn_orient_matrix_UB_22 -0.0466082000
_diffrn_orient_matrix_UB_23 -0.0026799000
_diffrn_orient_matrix_UB_31 -0.0048287000
_diffrn_orient_matrix_UB_32 -0.0027773000
_diffrn_orient_matrix_UB_33 0.0384921000
_diffrn_radiation_monochromator graphite
_diffrn_radiation_probe x-ray
_diffrn_radiation_type MoK\a
_diffrn_radiation_wavelength 0.71073
_diffrn_reflns_av_R_equivalents 0.0343
_diffrn_reflns_av_unetI/netI 0.0341
_diffrn_reflns_Laue_measured_fraction_full 0.999
_diffrn_reflns_Laue_measured_fraction_max 0.984
_diffrn_reflns_limit_h_max 20
_diffrn_reflns_limit_h_min -17
_diffrn_reflns_limit_k_max 19
_diffrn_reflns_limit_k_min -20
_diffrn_reflns_limit_l_max 23
_diffrn_reflns_limit_l_min -24
_diffrn_reflns_number 20351
_diffrn_reflns_point_group_measured_fraction_full 0.999
_diffrn_reflns_point_group_measured_fraction_max 0.984
_diffrn_reflns_theta_full 25.242
_diffrn_reflns_theta_max 29.000
_diffrn_reflns_theta_min 2.189
_diffrn_source 'fine-focus sealed X-ray tube'
_diffrn_source_type 'Enhance (Mo) X-ray Source'
_exptl_absorpt_coefficient_mu 2.267
_exptl_absorpt_correction_T_max 0.978
_exptl_absorpt_correction_T_min 0.963
_exptl_absorpt_correction_type analytical
_exptl_absorpt_process_details
;
CrysAlisPro 1.171.38.43 (Rigaku Oxford Diffraction, 2015)
Analytical numeric absorption correction using a multifaceted crystal
			model based on expressions derived by R.C. Clark & J.S. Reid.
(Clark, R. C. & Reid, J. S. (1995). Acta Cryst. A51, 887-897)
Empirical absorption correction using spherical harmonics,
 implemented in SCALE3 ABSPACK scaling algorithm.
;
_exptl_crystal_colour colourless
_exptl_crystal_colour_primary colourless
_exptl_crystal_density_diffrn 1.480
_exptl_crystal_description prism
_exptl_crystal_F_000 1934
_exptl_crystal_size_max 0.397
_exptl_crystal_size_mid 0.34
_exptl_crystal_size_min 0.208
_refine_diff_density_max 0.707
_refine_diff_density_min -0.566
_refine_diff_density_rms 0.078
_refine_ls_extinction_method none
_refine_ls_goodness_of_fit_ref 1.053
_refine_ls_hydrogen_treatment constr
_refine_ls_matrix_type full
_refine_ls_number_parameters 338
_refine_ls_number_reflns 5594
_refine_ls_number_restraints 131
_refine_ls_restrained_S_all 1.051
_refine_ls_R_factor_all 0.0591
_refine_ls_R_factor_gt 0.0374
_refine_ls_shift/su_max 0.001
_refine_ls_shift/su_mean 0.000
_refine_ls_structure_factor_coef Fsqd
_refine_ls_weighting_details 'w=1/[\s^2^(Fo^2^)+(0.0417P)^2^+4.5346P] where P=(Fo^2^+2Fc^2^)/3'
_refine_ls_weighting_scheme calc
_refine_ls_wR_factor_gt 0.0888
_refine_ls_wR_factor_ref 0.1015
_reflns_Friedel_coverage 0.000
_reflns_number_gt 4241
_reflns_number_total 5594
_reflns_threshold_expression 'I > 2\s(I)'
_cod_data_source_file asZIF-62-Zn-bim_0-05_final.cif
_cod_data_source_block ZIF-62-Zn-bim_0-05
_cod_original_formula_sum 'C7.70 H9.20 N4.50 O0.50 Zn'
_cod_database_code 4128646
_shelx_shelxl_version_number 2018/3
_chemical_oxdiff_formula 'Zn N4 C6 H6'
_chemical_oxdiff_usercomment 'ZIF-4 mit noch weniger bim'
_shelx_space_group_comment
;
The symmetry employed for this shelxl refinement is uniquely defined
by the following loop, which should always be used as a source of
symmetry information in preference to the above space-group names.
They are only intended as comments.
;
_shelx_estimated_absorpt_t_max 0.650
_shelx_estimated_absorpt_t_min 0.466
_reflns_odcompleteness_completeness 99.88
_reflns_odcompleteness_iscentric 1
_reflns_odcompleteness_theta 27.82
_olex2_refinement_description
;
1. Fixed Uiso
 At 1.2 times of:
  All C(H) groups
 At 1.5 times of:
  All C(H,H,H) groups
2. Restrained distances
 C23B-C22B \\sim C23A-C22A
 with sigma of 0.02
 N21-C22A \\sim N21-C22B
 with sigma of 0.02
 N22-C23A \\sim N22-C23B
 with sigma of 0.02
 C14-C13 \\sim C15-C14 \\sim C16-C15 \\sim C17-C16 \\sim C17-C12 \\sim C13-C12
 with sigma of 0.02
 O01-C01A \\sim O01-C01B
 with sigma of 0.02
 N01A-C03A \\sim N01A-C02A \\sim N01B-C03B \\sim N01B-C02B
 with sigma of 0.02
 N01A-C01A \\sim N01B-C01B
 with sigma of 0.02
3. Uiso/Uaniso restraints and constraints
C22A \\sim C22B \\sim C23A \\sim C23B: within 2A with sigma of 0.01 and sigma
for terminal atoms of 0.02
Uanis(C17) \\sim Ueq, Uanis(C16) \\sim Ueq, Uanis(C15) \\sim Ueq, Uanis(C14)
\\sim Ueq: with sigma of 0.01 and sigma for terminal atoms of 0.05
Uanis(N01B) \\sim Ueq: with sigma of 0.01 and sigma for terminal atoms of 0.02
4. Rigid body (RIGU) restrains
 O01, C01A, C02A, C03A
 with sigma for 1-2 distances of 0.004 and sigma for 1-3 distances of 0.004
 C01A, N01A, C02A, C03A
 with sigma for 1-2 distances of 0.004 and sigma for 1-3 distances of 0.004
 C01B, N01B, C02B, C03B
 with sigma for 1-2 distances of 0.004 and sigma for 1-3 distances of 0.004
5. Others
 Fixed Sof: H12(0.5) H13(0.5) C14(0.1) H14(0.1) C15(0.1) H15(0.1) C16(0.1)
 H16(0.1) C17(0.1) H17(0.1) C22A(0.5) H22A(0.5) C22B(0.5) H22B(0.5) C23A(0.5)
 H23A(0.5) C23B(0.5) H23B(0.5) C01A(0.75) H01A(0.75) C02A(0.75) H02A(0.75)
 H02B(0.75) H02C(0.75) C03A(0.75) H03A(0.75) H03B(0.75) H03C(0.75) C02B(0.25)
 H02D(0.25) H02E(0.25) H02F(0.25) C03B(0.25) H03D(0.25) H03E(0.25) H03F(0.25)
 C01B(0.25) H01B(0.25) N01A(0.75) N01B(0.25)
6.a Aromatic/amide H refined with riding coordinates:
 C11(H11), C12(H12), C13(H13), C14(H14), C15(H15), C16(H16), C17(H17),
 C21(H21), C22A(H22A), C22B(H22B), C23A(H23A), C23B(H23B), C31(H31), C32(H32),
 C33(H33), C41(H41), C42(H42), C43(H43), C01A(H01A), C01B(H01B)
6.b Idealised Me refined as rotating group:
 C02A(H02A,H02B,H02C), C03A(H03A,H03B,H03C), C02B(H02D,H02E,H02F), C03B(H03D,
 H03E,H03F)
;
_olex2_submission_special_instructions 'No special instructions were received'
_oxdiff_exptl_absorpt_empirical_details
;
Empirical correction (ABSPACK) includes:
- Absorption correction using spherical harmonics
- Frame scaling
;
_oxdiff_exptl_absorpt_empirical_full_max 1.163
_oxdiff_exptl_absorpt_empirical_full_min 0.906

loop_
_space_group_symop_operation_xyz
'x, y, z'
'-x+1/2, -y, z+1/2'
'-x, y+1/2, -z+1/2'
'x+1/2, -y+1/2, -z'
'-x, -y, -z'
'x-1/2, y, -z-1/2'
'x, -y-1/2, z-1/2'
'-x-1/2, y-1/2, z'

loop_
_atom_site_label
_atom_site_type_symbol
_atom_site_fract_x
_atom_site_fract_y
_atom_site_fract_z
_atom_site_U_iso_or_equiv
_atom_site_adp_type
_atom_site_occupancy
_atom_site_site_symmetry_order
_atom_site_calc_flag
_atom_site_refinement_flags_posn
_atom_site_refinement_flags_adp
_atom_site_refinement_flags_occupancy
_atom_site_disorder_assembly
_atom_site_disorder_group
Zn1 Zn 0.50739(2) 0.33857(2) 0.30909(2) 0.02900(10) Uani 1 1 d . . . . .
Zn2 Zn 0.20298(2) 0.14204(2) 0.41317(2) 0.02791(10) Uani 1 1 d . . . . .
N11 N 0.44188(14) 0.23731(16) 0.35164(12) 0.0306(5) Uani 1 1 d . . . . .
N12 N 0.32624(15) 0.16526(17) 0.39301(13) 0.0326(5) Uani 1 1 d . . . . .
N21 N 0.60038(15) 0.36791(17) 0.37937(13) 0.0325(5) Uani 1 1 d D . . . .
N22 N 0.67560(15) 0.37586(17) 0.48301(13) 0.0316(5) Uani 1 1 d D . . . .
N31 N 0.42278(15) 0.43738(16) 0.30504(11) 0.0301(5) Uani 1 1 d . . . . .
N32 N 0.33440(15) 0.53961(16) 0.35248(13) 0.0323(5) Uani 1 1 d . . . . .
N41 N 0.55890(15) 0.31444(17) 0.21274(12) 0.0309(5) Uani 1 1 d . . . . .
N42 N 0.63372(14) 0.24194(16) 0.12731(12) 0.0278(5) Uani 1 1 d . . . . .
C11 C 0.35625(17) 0.2365(2) 0.35890(14) 0.0303(6) Uani 1 1 d . . . . .
H11 H 0.320057 0.282629 0.341272 0.036 Uiso 1 1 calc R . . . .
C12 C 0.4696(2) 0.1611(2) 0.38564(19) 0.0399(7) Uani 1 1 d D . . . .
H12 H 0.527959 0.142296 0.390114 0.048 Uiso 0.5 1 calc R . P A 2
C13 C 0.3990(2) 0.1170(2) 0.41189(18) 0.0407(7) Uani 1 1 d D . . . .
H13 H 0.399655 0.062793 0.438380 0.049 Uiso 0.5 1 calc R . P B 2
C14 C 0.4072(15) 0.0437(13) 0.4562(12) 0.029(6) Uani 0.1 1 d D U P C 1
H14 H 0.359457 0.016269 0.479737 0.035 Uiso 0.1 1 calc R . P C 1
C15 C 0.4920(14) 0.013(2) 0.4634(18) 0.052(9) Uani 0.1 1 d D U P C 1
H15 H 0.499674 -0.039670 0.490813 0.062 Uiso 0.1 1 calc R . P C 1
C16 C 0.5662(18) 0.0516(17) 0.4350(15) 0.041(7) Uani 0.1 1 d D U P C 1
H16 H 0.621743 0.026270 0.441834 0.049 Uiso 0.1 1 calc R . P C 1
C17 C 0.5536(12) 0.1306(16) 0.3955(15) 0.034(6) Uani 0.1 1 d D U P C 1
H17 H 0.601290 0.162391 0.376034 0.040 Uiso 0.1 1 calc R . P C 1
C21 C 0.60511(17) 0.34710(19) 0.44952(14) 0.0286(6) Uani 1 1 d . . . . .
H21 H 0.561458 0.314184 0.473890 0.034 Uiso 1 1 calc R . . . .
C22A C 0.6796(9) 0.4008(12) 0.3615(10) 0.052(4) Uani 0.5 1 d D U P D 1
H22A H 0.699184 0.417246 0.314234 0.062 Uiso 0.5 1 calc R . P D 1
C22B C 0.6682(9) 0.4261(11) 0.3715(10) 0.054(4) Uani 0.5 1 d D U P D 2
H22B H 0.680525 0.458173 0.328036 0.065 Uiso 0.5 1 calc R . P D 2
C23A C 0.7246(12) 0.4053(11) 0.4243(8) 0.054(4) Uani 0.5 1 d D U P D 1
H23A H 0.782427 0.426022 0.427958 0.065 Uiso 0.5 1 calc R . P D 1
C23B C 0.7153(12) 0.4317(11) 0.4338(9) 0.053(4) Uani 0.5 1 d D U P D 2
H23B H 0.765268 0.466857 0.441909 0.064 Uiso 0.5 1 calc R . P D 2
C31 C 0.40396(16) 0.48942(19) 0.36152(14) 0.0288(6) Uani 1 1 d . . . . .
H31 H 0.437643 0.490554 0.404877 0.035 Uiso 1 1 calc R . . . .
C32 C 0.3600(2) 0.4560(2) 0.25483(18) 0.0497(9) Uani 1 1 d . . . . .
H32 H 0.354690 0.430266 0.207701 0.060 Uiso 1 1 calc R . . . .
C33 C 0.3066(2) 0.5178(2) 0.2841(2) 0.0520(9) Uani 1 1 d . . . . .
H33 H 0.257350 0.542171 0.260603 0.062 Uiso 1 1 calc R . . . .
C41 C 0.59710(17) 0.2393(2) 0.19328(14) 0.0308(6) Uani 1 1 d . . . . .
H41 H 0.598293 0.188202 0.223590 0.037 Uiso 1 1 calc R . . . .
C42 C 0.5714(2) 0.3704(2) 0.15455(17) 0.0410(7) Uani 1 1 d . . . . .
H42 H 0.551591 0.429862 0.151175 0.049 Uiso 1 1 calc R . . . .
C43 C 0.6169(2) 0.3262(2) 0.10263(16) 0.0409(7) Uani 1 1 d . . . . .
H43 H 0.634164 0.349657 0.056764 0.049 Uiso 1 1 calc R . . . .
O01 O 0.68202(18) 0.1282(2) 0.43014(16) 0.0651(8) Uani 1 1 d D U . . .
C01A C 0.7323(3) 0.1635(4) 0.3919(3) 0.0580(13) Uani 0.75 1 d D U P E 1
H01A H 0.711775 0.190364 0.348241 0.070 Uiso 0.75 1 calc R . P E 1
C02A C 0.8541(4) 0.1355(5) 0.4719(3) 0.085(2) Uani 0.75 1 d D U P E 1
H02A H 0.875119 0.185197 0.501390 0.128 Uiso 0.75 1 calc GR . P E 1
H02B H 0.902221 0.095654 0.460441 0.128 Uiso 0.75 1 calc GR . P E 1
H02C H 0.809894 0.102915 0.499233 0.128 Uiso 0.75 1 calc GR . P E 1
C03A C 0.8725(6) 0.2144(8) 0.3561(6) 0.149(5) Uani 0.75 1 d D U P E 1
H03A H 0.837915 0.234667 0.314485 0.224 Uiso 0.75 1 calc GR . P E 1
H03B H 0.918105 0.174528 0.338696 0.224 Uiso 0.75 1 calc GR . P E 1
H03C H 0.898690 0.265645 0.380407 0.224 Uiso 0.75 1 calc GR . P E 1
C02B C 0.8012(17) 0.2090(17) 0.3284(9) 0.095(7) Uani 0.25 1 d D U P E 2
H02D H 0.783868 0.270480 0.318979 0.143 Uiso 0.25 1 calc GR . P E 2
H02E H 0.754561 0.168904 0.313635 0.143 Uiso 0.25 1 calc GR . P E 2
H02F H 0.853412 0.195298 0.300372 0.143 Uiso 0.25 1 calc GR . P E 2
C03B C 0.8944(10) 0.2427(19) 0.4312(12) 0.109(9) Uani 0.25 1 d D U P E 2
H03D H 0.945856 0.216381 0.408751 0.163 Uiso 0.25 1 calc GR . P E 2
H03E H 0.897813 0.236317 0.484369 0.163 Uiso 0.25 1 calc GR . P E 2
H03F H 0.891293 0.305740 0.418487 0.163 Uiso 0.25 1 calc GR . P E 2
C01B C 0.7559(9) 0.1592(14) 0.4453(9) 0.079(6) Uani 0.25 1 d D U P E 2
H01B H 0.770429 0.154379 0.495552 0.094 Uiso 0.25 1 calc R . P E 2
N01A N 0.8182(5) 0.1680(5) 0.4067(4) 0.068(2) Uani 0.75 1 d D U P E 1
N01B N 0.8183(11) 0.1979(14) 0.4046(9) 0.043(4) Uani 0.25 1 d D U P E 2

loop_
_atom_site_aniso_label
_atom_site_aniso_U_11
_atom_site_aniso_U_22
_atom_site_aniso_U_33
_atom_site_aniso_U_23
_atom_site_aniso_U_13
_atom_site_aniso_U_12
Zn1 0.02156(16) 0.0425(2) 0.02295(16) -0.00218(13) 0.00306(11) 0.00028(13)
Zn2 0.01947(16) 0.03598(19) 0.02830(17) 0.00036(13) 0.00218(11) 0.00038(12)
N11 0.0214(11) 0.0399(14) 0.0305(12) -0.0025(10) 0.0036(9) 0.0002(10)
N12 0.0221(12) 0.0399(14) 0.0357(13) -0.0011(11) 0.0037(9) 0.0012(10)
N21 0.0217(12) 0.0482(15) 0.0276(11) 0.0057(11) 0.0031(9) -0.0042(10)
N22 0.0223(11) 0.0423(14) 0.0303(12) 0.0080(10) -0.0009(9) -0.0064(10)
N31 0.0278(12) 0.0383(13) 0.0242(11) -0.0007(10) -0.0030(9) -0.0001(10)
N32 0.0270(12) 0.0369(14) 0.0329(12) -0.0025(10) -0.0068(9) -0.0005(10)
N41 0.0281(12) 0.0404(14) 0.0242(11) -0.0010(10) 0.0032(9) 0.0001(10)
N42 0.0225(11) 0.0368(13) 0.0239(11) 0.0014(9) 0.0011(8) 0.0012(9)
C11 0.0205(13) 0.0426(17) 0.0278(13) 0.0013(12) 0.0012(10) 0.0025(11)
C12 0.0247(14) 0.0435(18) 0.0514(19) -0.0013(15) 0.0052(13) 0.0040(13)
C13 0.0287(16) 0.0398(17) 0.0535(19) 0.0026(15) 0.0056(13) 0.0050(13)
C14 0.030(9) 0.030(9) 0.027(9) -0.007(8) 0.006(7) -0.005(8)
C15 0.059(12) 0.050(12) 0.047(11) -0.001(9) 0.003(9) 0.006(9)
C16 0.031(10) 0.054(11) 0.039(10) -0.009(8) -0.010(8) -0.006(8)
C17 0.034(10) 0.034(10) 0.033(9) -0.003(8) 0.006(8) -0.009(8)
C21 0.0196(13) 0.0404(16) 0.0259(13) 0.0016(11) 0.0040(10) -0.0045(11)
C22A 0.034(4) 0.089(9) 0.032(4) 0.013(5) 0.000(3) -0.029(5)
C22B 0.040(5) 0.084(9) 0.039(6) 0.027(6) -0.005(4) -0.027(5)
C23A 0.033(4) 0.092(9) 0.038(4) 0.010(5) 0.001(3) -0.032(6)
C23B 0.035(5) 0.075(8) 0.050(5) 0.025(6) -0.013(4) -0.028(5)
C31 0.0219(13) 0.0397(16) 0.0247(12) 0.0006(11) -0.0044(10) 0.0014(11)
C32 0.061(2) 0.052(2) 0.0362(16) -0.0133(15) -0.0268(15) 0.0128(17)
C33 0.051(2) 0.051(2) 0.054(2) -0.0161(17) -0.0331(17) 0.0149(17)
C41 0.0278(14) 0.0387(16) 0.0258(13) 0.0029(11) 0.0015(11) 0.0008(12)
C42 0.049(2) 0.0379(17) 0.0357(16) 0.0033(13) 0.0138(14) 0.0065(14)
C43 0.0497(19) 0.0428(18) 0.0302(15) 0.0089(13) 0.0148(13) 0.0043(15)
O01 0.0412(15) 0.087(2) 0.0666(18) -0.0130(16) 0.0049(13) 0.0120(14)
C01A 0.048(3) 0.085(4) 0.041(3) 0.008(3) 0.000(2) 0.020(3)
C02A 0.056(4) 0.138(6) 0.062(4) 0.005(4) -0.020(3) 0.004(4)
C03A 0.081(6) 0.211(12) 0.156(9) 0.084(9) 0.026(6) -0.025(7)
C02B 0.120(19) 0.105(18) 0.060(8) 0.029(10) -0.017(9) -0.038(15)
C03B 0.027(8) 0.22(3) 0.079(11) -0.045(16) 0.021(7) -0.032(11)
C01B 0.037(8) 0.147(18) 0.053(9) 0.013(10) 0.014(7) -0.006(9)
N01A 0.049(3) 0.088(6) 0.068(4) 0.022(4) -0.006(3) 0.002(3)
N01B 0.032(6) 0.051(8) 0.045(6) -0.014(5) 0.008(5) 0.004(5)

loop_
_atom_type_symbol
_atom_type_description
_atom_type_scat_dispersion_real
_atom_type_scat_dispersion_imag
_atom_type_scat_source
C C 0.0033 0.0016 'International Tables Vol C Tables 4.2.6.8 and 6.1.1.4'
H H 0.0000 0.0000 'International Tables Vol C Tables 4.2.6.8 and 6.1.1.4'
N N 0.0061 0.0033 'International Tables Vol C Tables 4.2.6.8 and 6.1.1.4'
O O 0.0106 0.0060 'International Tables Vol C Tables 4.2.6.8 and 6.1.1.4'
Zn Zn 0.2839 1.4301 'International Tables Vol C Tables 4.2.6.8 and 6.1.1.4'

loop_
_exptl_crystal_face_index_h
_exptl_crystal_face_index_k
_exptl_crystal_face_index_l
_exptl_crystal_face_perp_dist
3 17 15 0.1375
2 12 22 0.1423
-4 -8 24 0.1913
-6 -20 3 0.1698
-1 -11 -22 0.1908
5 16 -15 0.1265
5 20 4 0.1478
-14 12 13 0.0897
15 -15 7 0.1181
13 -11 -16 0.1744
13 -10 -17 0.1739
7 -4 -24 0.1763
-12 13 -14 0.0801
-16 14 4 0.0900
8 -10 21 0.1662
15 -7 17 0.1459
-16 7 -15 0.1037
-16 -2 -17 0.1383
-17 -3 15 0.1776
-12 -10 -18 0.1564
-4 -18 -14 0.1863
10 -12 18 0.1496
17 -9 11 0.1239
15 -3 18 0.1503
21 -3 -6 0.1804
16 8 -15 0.1716
19 9 7 0.1940

loop_
_geom_angle_atom_site_label_1
_geom_angle_atom_site_label_2
_geom_angle_atom_site_label_3
_geom_angle
_geom_angle_site_symmetry_1
_geom_angle_site_symmetry_3
N21 Zn1 N11 106.70(10) . .
N21 Zn1 N31 109.66(10) . .
N31 Zn1 N11 104.69(10) . .
N41 Zn1 N11 114.52(10) . .
N41 Zn1 N21 109.18(10) . .
N41 Zn1 N31 111.86(10) . .
N12 Zn2 N32 108.33(10) . 8_655
N12 Zn2 N42 108.47(10) . 6_556
N22 Zn2 N12 114.42(10) 4_456 .
N22 Zn2 N32 111.77(10) 4_456 8_655
N22 Zn2 N42 110.32(9) 4_456 6_556
N32 Zn2 N42 102.85(10) 8_655 6_556
C11 N11 Zn1 123.6(2) . .
C11 N11 C12 105.0(2) . .
C12 N11 Zn1 131.14(19) . .
C11 N12 Zn2 124.8(2) . .
C11 N12 C13 105.0(2) . .
C13 N12 Zn2 130.2(2) . .
C21 N21 Zn1 128.12(19) . .
C21 N21 C22A 105.6(9) . .
C21 N21 C22B 102.2(9) . .
C22A N21 Zn1 125.4(8) . .
C22B N21 Zn1 129.0(9) . .
C21 N22 Zn2 125.46(19) . 4_556
C21 N22 C23A 101.4(9) . .
C21 N22 C23B 105.4(8) . .
C23A N22 Zn2 132.4(9) . 4_556
C31 N31 Zn1 123.92(18) . .
C31 N31 C32 104.2(2) . .
C32 N31 Zn1 130.5(2) . .
C31 N32 Zn2 127.55(18) . 8_665
C31 N32 C33 103.5(2) . .
C33 N32 Zn2 127.5(2) . 8_665
C41 N41 Zn1 125.37(19) . .
C41 N41 C42 104.7(2) . .
C42 N41 Zn1 129.7(2) . .
C41 N42 Zn2 122.9(2) . 6_656
C41 N42 C43 104.1(2) . .
C43 N42 Zn2 132.79(19) . 6_656
N12 C11 N11 113.8(3) . .
N11 C12 C17 128.8(11) . .
C13 C12 N11 108.4(3) . .
C13 C12 C17 122.8(11) . .
C12 C13 N12 107.9(3) . .
C12 C13 C14 121.6(10) . .
C14 C13 N12 130.1(10) . .
C13 C14 C15 114(2) . .
C16 C15 C14 127(3) . .
C15 C16 C17 116(3) . .
C12 C17 C16 118(2) . .
N21 C21 N22 114.6(2) . .
C23A C22A N21 106.3(13) . .
C23B C22B N21 111.2(13) . .
C22A C23A N22 111.2(13) . .
C22B C23B N22 105.8(13) . .
N32 C31 N31 114.7(2) . .
C33 C32 N31 108.0(3) . .
C32 C33 N32 109.7(3) . .
N41 C41 N42 114.0(3) . .
C43 C42 N41 108.4(3) . .
C42 C43 N42 108.8(3) . .
O01 C01A N01A 123.5(6) . .
O01 C01B N01B 133.1(16) . .
C01A N01A C02A 122.6(6) . .
C01A N01A C03A 118.0(7) . .
C02A N01A C03A 119.2(7) . .
C02B N01B C03B 115.2(17) . .
C01B N01B C02B 117.1(16) . .
C01B N01B C03B 126.8(16) . .

loop_
_geom_bond_atom_site_label_1
_geom_bond_atom_site_label_2
_geom_bond_distance
_geom_bond_site_symmetry_2
Zn1 N11 1.992(2) .
Zn1 N21 1.981(2) .
Zn1 N31 1.986(2) .
Zn1 N41 1.970(2) .
Zn2 N12 1.976(2) .
Zn2 N22 1.966(2) 4_456
Zn2 N32 1.989(2) 8_655
Zn2 N42 1.992(2) 6_556
N11 C11 1.333(3) .
N11 C12 1.376(4) .
N12 C11 1.326(4) .
N12 C13 1.385(4) .
N21 C21 1.324(3) .
N21 C22A 1.364(10) .
N21 C22B 1.377(11) .
N22 C21 1.325(3) .
N22 C23A 1.390(10) .
N22 C23B 1.377(10) .
N31 C31 1.331(3) .
N31 C32 1.368(4) .
N32 C31 1.327(3) .
N32 C33 1.364(4) .
N41 C41 1.327(4) .
N41 C42 1.372(4) .
N42 C41 1.335(3) .
N42 C43 1.373(4) .
C12 C13 1.368(4) .
C12 C17 1.390(15) .
C13 C14 1.377(15) .
C14 C15 1.398(16) .
C15 C16 1.388(16) .
C16 C17 1.407(16) .
C22A C23A 1.346(11) .
C22B C23B 1.357(11) .
C32 C33 1.356(5) .
C42 C43 1.358(4) .
O01 C01A 1.175(6) .
O01 C01B 1.267(14) .
C01A N01A 1.360(8) .
C02A N01A 1.405(8) .
C03A N01A 1.434(8) .
C02B N01B 1.430(15) .
C03B N01B 1.443(14) .
C01B N01B 1.353(15) .

loop_
_exptl_oxdiff_crystal_face_indexfrac_h
_exptl_oxdiff_crystal_face_indexfrac_k
_exptl_oxdiff_crystal_face_indexfrac_l
_exptl_oxdiff_crystal_face_x
_exptl_oxdiff_crystal_face_y
_exptl_oxdiff_crystal_face_z
3.4255 16.8854 15.1759 -0.1130 -0.8462 0.5207
1.5848 11.6388 21.5326 -0.0844 -0.6087 0.7889
-3.7034 -7.7005 23.6154 0.0335 0.3157 0.9483
-5.6418 -20.3334 3.3568 0.1233 0.9693 0.2129
-1.4418 -11.1950 -21.8896 0.0819 0.5882 -0.8045
5.3759 16.1335 -15.4903 -0.0903 -0.7395 -0.6670
5.1338 20.3853 4.0847 -0.1281 -0.9889 0.0758
-14.4564 12.1439 12.5630 0.6768 -0.5214 0.5197
14.6991 -14.7378 6.6794 -0.7753 0.5894 0.2271
13.2051 -10.5210 -16.1297 -0.5974 0.4621 -0.6554
12.6055 -9.7949 -17.4187 -0.5612 0.4350 -0.7041
7.2772 -3.9603 -23.8472 -0.2623 0.2091 -0.9421
-12.3838 13.4043 -13.6685 0.6891 -0.5211 -0.5036
-15.7272 14.3954 4.0305 0.7795 -0.5966 0.1911
8.0175 -10.0127 20.9664 -0.4995 0.3671 0.7961
15.0087 -7.0090 16.9619 -0.7827 0.2000 0.5999
-16.0072 7.0088 -14.9625 0.8203 -0.1999 -0.5181
-15.9980 -2.0008 -16.9637 0.7747 0.2253 -0.5702
-16.9811 -3.0048 15.0075 0.6931 0.1918 0.6680
-11.9913 -10.0094 -17.9708 0.5507 0.5796 -0.6060
-3.9842 -18.0184 -13.9878 0.1272 0.8989 -0.4691
10.0173 -12.0146 17.9659 -0.5903 0.4576 0.6765
17.0071 -9.0106 10.9642 -0.8621 0.2985 0.3649
15.0046 -3.0047 17.9624 -0.7628 0.0107 0.6273
20.9902 -3.0025 -6.0232 -0.9431 0.0424 -0.3249
15.9759 8.0102 -15.0045 -0.6184 -0.4196 -0.6769
18.9837 9.0093 6.9714 -0.8310 -0.5414 0.1517
